data_4029591
loop_
_publ_author_name
'Hirayama, Yui'
'Okuzumi, Keiko'
'Masubuti, Hironori'
'Uekusa, Hidehiro'
'Girault, Jean-Pierre'
'Fujimoto, Yoshinori'

_publ_section_title
;
 Stereochemical Assignment of C-24 and C-25 of Amarasterone A,
 a&#x00A0;Putative Biosynthetic Intermediate of Cyasterone.
;
_journal_issue 12
_journal_name_full 'The Journal of organic chemistry'
_journal_page_first 5471
_journal_page_last 5477
_journal_paper_doi 10.1021/jo5005108
_journal_volume 79
_journal_year 2014
_chemical_absolute_configuration syn
_chemical_formula_moiety 'C30 H52 O4, C H4 O'
_chemical_formula_sum 'C31 H56 O5'
_chemical_formula_weight 508.75
_chemical_name_systematic
; 
 ? 
;
_space_group_crystal_system monoclinic
_space_group_IT_number 4
_space_group_name_Hall 'P 2yb'
_space_group_name_H-M_alt 'P 1 21 1'
_symmetry_space_group_name_Hall 'P 2yb'
_symmetry_space_group_name_H-M 'P 1 21 1'
_atom_sites_solution_hydrogens geom
_atom_sites_solution_primary direct
_atom_sites_solution_secondary difmap
_audit_creation_method SHELXL-2013
_cell_angle_alpha 90
_cell_angle_beta 95.3800(15)
_cell_angle_gamma 90
_cell_formula_units_Z 2
_cell_length_a 12.7540(4)
_cell_length_b 6.03911(17)
_cell_length_c 19.9264(7)
_cell_measurement_reflns_used 8450
_cell_measurement_temperature 173(2)
_cell_measurement_theta_max 67.57
_cell_measurement_theta_min 3.48
_cell_volume 1528.03(8)
_computing_cell_refinement 'PROCESS-AUTO (Rigaku, 1998)'
_computing_data_collection 'PROCESS-AUTO (Rigaku, 1998)'
_computing_data_reduction 'PROCESS-AUTO (Rigaku, 1998)'
_computing_molecular_graphics 'ORTEP-3 (Farrugia, 2008)'
_computing_publication_material 'SHELXL-2013 (Sheldrick, 2013)'
_computing_structure_refinement 'SHELXL-2013 (Sheldrick, 2013)'
_computing_structure_solution 'SHELXS-97 (Sheldrick, 1990)'
_diffrn_ambient_temperature 173(2)
_diffrn_measured_fraction_theta_full 0.992
_diffrn_measured_fraction_theta_max 0.990
_diffrn_measurement_device_type 'Rigaku R-AXIS RAPID II IP Area Detector'
_diffrn_measurement_method '\w scans'
_diffrn_radiation_type CuK\a
_diffrn_radiation_wavelength 1.54186
_diffrn_reflns_av_R_equivalents 0.0547
_diffrn_reflns_av_unetI/netI 0.0501
_diffrn_reflns_Laue_measured_fraction_full 0.992
_diffrn_reflns_Laue_measured_fraction_max 0.990
_diffrn_reflns_limit_h_max 14
_diffrn_reflns_limit_h_min -15
_diffrn_reflns_limit_k_max 7
_diffrn_reflns_limit_k_min -6
_diffrn_reflns_limit_l_max 23
_diffrn_reflns_limit_l_min -23
_diffrn_reflns_number 17466
_diffrn_reflns_point_group_measured_fraction_full 0.922
_diffrn_reflns_point_group_measured_fraction_max 0.918
_diffrn_reflns_theta_full 67.686
_diffrn_reflns_theta_max 68.179
_diffrn_reflns_theta_min 3.481
_diffrn_source 'rotating anode X-ray tube'
_exptl_absorpt_coefficient_mu 0.569
_exptl_absorpt_correction_T_max 0.978
_exptl_absorpt_correction_T_min 0.783
_exptl_absorpt_correction_type multi-scan
_exptl_absorpt_process_details 'Absorption was corrected by ABSCOR'
_exptl_crystal_colour colourless
_exptl_crystal_density_diffrn 1.106
_exptl_crystal_density_method 'not measured'
_exptl_crystal_description needle
_exptl_crystal_F_000 564
_exptl_crystal_size_max 0.290
_exptl_crystal_size_mid 0.040
_exptl_crystal_size_min 0.040
_refine_diff_density_max 0.234
_refine_diff_density_min -0.149
_refine_diff_density_rms 0.040
_refine_ls_abs_structure_details
; 
 Flack x determined using 1017 quotients [(I+)-(I-)]/[(I+)+(I-)] 
 (Parsons and Flack (2004), Acta Cryst. A60, s61). 
;
_refine_ls_abs_structure_Flack -0.11(17)
_refine_ls_extinction_method none
_refine_ls_goodness_of_fit_ref 1.021
_refine_ls_hydrogen_treatment constr
_refine_ls_matrix_type full
_refine_ls_number_parameters 325
_refine_ls_number_reflns 5124
_refine_ls_number_restraints 1
_refine_ls_restrained_S_all 1.021
_refine_ls_R_factor_all 0.0844
_refine_ls_R_factor_gt 0.0564
_refine_ls_shift/su_max 0.000
_refine_ls_shift/su_mean 0.000
_refine_ls_structure_factor_coef Fsqd
_refine_ls_weighting_details 'w=1/[\s^2^(Fo^2^)+(0.0973P)^2^] where P=(Fo^2^+2Fc^2^)/3'
_refine_ls_weighting_scheme calc
_refine_ls_wR_factor_gt 0.1452
_refine_ls_wR_factor_ref 0.1772
_reflns_Friedel_coverage 0.682
_reflns_Friedel_fraction_full 0.835
_reflns_Friedel_fraction_max 0.830
_reflns_number_gt 3166
_reflns_number_total 5124
_reflns_threshold_expression 'I > 2\s(I)'
_cod_data_source_file jo5005108_si_003.cif
_cod_data_source_block shelxl
_cod_depositor_comments 'Adding full bibliography for 4029591--4029592.cif.'
_cod_database_code 4029591
_shelx_space_group_comment
; 
The symmetry employed for this shelxl refinement is uniquely defined 
by the following loop, which should always be used as a source of 
symmetry information in preference to the above space-group names. 
They are only intended as comments. 
;
_shelx_estimated_absorpt_t_min 0.852
_shelx_estimated_absorpt_t_max 0.978
_shelxl_version_number 2013-3

loop_
_space_group_symop_operation_xyz
'x, y, z'
'-x, y+1/2, -z'

loop_
_atom_site_label
_atom_site_type_symbol
_atom_site_fract_x
_atom_site_fract_y
_atom_site_fract_z
_atom_site_U_iso_or_equiv
_atom_site_adp_type
_atom_site_occupancy
_atom_site_site_symmetry_order
_atom_site_calc_flag
_atom_site_refinement_flags_posn
_atom_site_refinement_flags_adp
O1 O 0.3880(3) 0.2830(7) 0.7336(2) 0.0978(12) Uani 1 1 d . .
O2 O 0.0545(2) -0.1502(5) 1.25257(18) 0.0853(10) Uani 1 1 d . .
H2 H 0.0422 -0.1867 1.2917 0.128 Uiso 1 1 calc R U
O3 O 0.0667(3) 0.0560(6) 1.37171(17) 0.0927(11) Uani 1 1 d . .
H3 H 0.0297 0.1685 1.3770 0.139 Uiso 1 1 calc R U
O4 O 0.1268(3) 0.8401(7) 1.48936(17) 0.1041(12) Uani 1 1 d . .
H4 H 0.1081 0.9185 1.4555 0.156 Uiso 1 1 calc R U
C1 C 0.3686(3) 0.2912(9) 0.8025(3) 0.0773(14) Uani 1 1 d . .
H1 H 0.4247 0.3849 0.8268 0.093 Uiso 1 1 calc R U
C2 C 0.2619(3) 0.3927(8) 0.8141(3) 0.0746(13) Uani 1 1 d . .
H2A H 0.2596 0.5486 0.7987 0.089 Uiso 1 1 calc R U
H2B H 0.2051 0.3105 0.7875 0.089 Uiso 1 1 calc R U
C3 C 0.2442(3) 0.3835(7) 0.8880(2) 0.0695(12) Uani 1 1 d . .
H3A H 0.1734 0.4438 0.8937 0.083 Uiso 1 1 calc R U
H3B H 0.2964 0.4811 0.9132 0.083 Uiso 1 1 calc R U
C4 C 0.2526(3) 0.1495(7) 0.9200(2) 0.0622(11) Uani 1 1 d . .
C5 C 0.2512(3) 0.1708(7) 0.9974(3) 0.0647(12) Uani 1 1 d . .
H5 H 0.3032 0.2895 1.0117 0.078 Uiso 1 1 calc R U
C6 C 0.1440(3) 0.2516(7) 1.0185(2) 0.0654(12) Uani 1 1 d . .
H6A H 0.1290 0.4001 0.9989 0.078 Uiso 1 1 calc R U
H6B H 0.0881 0.1500 0.9992 0.078 Uiso 1 1 calc R U
C7 C 0.1386(3) 0.2647(7) 1.0940(2) 0.0660(12) Uani 1 1 d . .
H7A H 0.0657 0.3014 1.1032 0.079 Uiso 1 1 calc R U
H7B H 0.1852 0.3856 1.1125 0.079 Uiso 1 1 calc R U
C8 C 0.1718(3) 0.0474(7) 1.1301(2) 0.0609(11) Uani 1 1 d . .
C9 C 0.1940(3) 0.0581(8) 1.2084(2) 0.0702(12) Uani 1 1 d . .
H9 H 0.2346 0.1980 1.2179 0.084 Uiso 1 1 calc R U
C10 C 0.2739(3) -0.1328(9) 1.2257(3) 0.0828(15) Uani 1 1 d . .
H10A H 0.3301 -0.0836 1.2601 0.099 Uiso 1 1 calc R U
H10B H 0.2378 -0.2622 1.2437 0.099 Uiso 1 1 calc R U
C11 C 0.3209(3) -0.1946(8) 1.1595(3) 0.0776(14) Uani 1 1 d . .
H11A H 0.3988 -0.1988 1.1662 0.093 Uiso 1 1 calc R U
H11B H 0.2948 -0.3408 1.1429 0.093 Uiso 1 1 calc R U
C12 C 0.2829(3) -0.0091(7) 1.1098(2) 0.0655(12) Uani 1 1 d . .
H12 H 0.3277 0.1225 1.1230 0.079 Uiso 1 1 calc R U
C13 C 0.2905(3) -0.0403(7) 1.0354(2) 0.0641(12) Uani 1 1 d . .
H13 H 0.2437 -0.1662 1.0194 0.077 Uiso 1 1 calc R U
C14 C 0.4025(3) -0.0944(7) 1.0199(3) 0.0764(15) Uani 1 1 d . .
H14A H 0.4522 0.0010 1.0479 0.092 Uiso 1 1 calc R U
H14B H 0.4183 -0.2502 1.0326 0.092 Uiso 1 1 calc R U
C15 C 0.4205(3) -0.0633(8) 0.9481(3) 0.0727(13) Uani 1 1 d . .
H15 H 0.4832 -0.1236 0.9334 0.087 Uiso 1 1 calc R U
C16 C 0.3555(3) 0.0430(7) 0.9023(3) 0.0677(12) Uani 1 1 d . .
C17 C 0.3796(3) 0.0593(8) 0.8309(3) 0.0800(14) Uani 1 1 d . .
H17A H 0.3316 -0.0403 0.8031 0.096 Uiso 1 1 calc R U
H17B H 0.4525 0.0073 0.8276 0.096 Uiso 1 1 calc R U
C18 C 0.4083(6) 0.4917(15) 0.7062(3) 0.123(2) Uani 1 1 d . .
H18A H 0.3444 0.5826 0.7045 0.185 Uiso 1 1 calc R U
H18B H 0.4295 0.4729 0.6606 0.185 Uiso 1 1 calc R U
H18C H 0.4650 0.5650 0.7345 0.185 Uiso 1 1 calc R U
C19 C 0.1600(3) 0.0019(8) 0.8892(2) 0.0728(13) Uani 1 1 d . .
H19A H 0.1747 -0.0480 0.8442 0.109 Uiso 1 1 calc R U
H19B H 0.0946 0.0880 0.8857 0.109 Uiso 1 1 calc R U
H19C H 0.1525 -0.1270 0.9183 0.109 Uiso 1 1 calc R U
C20 C 0.0918(3) -0.1367(8) 1.1098(3) 0.0763(13) Uani 1 1 d . .
H20A H 0.0209 -0.0863 1.1176 0.114 Uiso 1 1 calc R U
H20B H 0.1094 -0.2692 1.1370 0.114 Uiso 1 1 calc R U
H20C H 0.0940 -0.1719 1.0620 0.114 Uiso 1 1 calc R U
C21 C 0.1033(3) 0.0659(8) 1.2542(2) 0.0731(13) Uani 1 1 d . .
C22 C 0.1480(4) 0.1107(8) 1.3277(3) 0.0751(13) Uani 1 1 d . .
H22 H 0.2071 0.0036 1.3383 0.090 Uiso 1 1 calc R U
C23 C 0.1920(4) 0.3411(9) 1.3437(2) 0.0776(13) Uani 1 1 d . .
H23A H 0.1326 0.4462 1.3446 0.093 Uiso 1 1 calc R U
H23B H 0.2346 0.3877 1.3071 0.093 Uiso 1 1 calc R U
C24 C 0.2611(4) 0.3556(10) 1.4117(2) 0.0832(14) Uani 1 1 d . .
H24 H 0.2327 0.2444 1.4425 0.100 Uiso 1 1 calc R U
C25 C 0.2541(4) 0.5825(10) 1.4455(3) 0.0865(15) Uani 1 1 d . .
H25 H 0.2649 0.6982 1.4110 0.104 Uiso 1 1 calc R U
C26 C 0.0190(3) 0.2392(8) 1.2320(2) 0.0769(13) Uani 1 1 d . .
H26A H -0.0195 0.1924 1.1895 0.115 Uiso 1 1 calc R U
H26B H 0.0530 0.3822 1.2256 0.115 Uiso 1 1 calc R U
H26C H -0.0301 0.2536 1.2668 0.115 Uiso 1 1 calc R U
C27 C 0.3743(4) 0.2865(11) 1.4025(3) 0.1004(18) Uani 1 1 d . .
H27A H 0.4133 0.2709 1.4476 0.120 Uiso 1 1 calc R U
H27B H 0.3727 0.1391 1.3807 0.120 Uiso 1 1 calc R U
C28 C 0.4351(5) 0.4454(14) 1.3607(4) 0.126(2) Uani 1 1 d . .
H28A H 0.4020 0.4491 1.3143 0.188 Uiso 1 1 calc R U
H28B H 0.5081 0.3947 1.3608 0.188 Uiso 1 1 calc R U
H28C H 0.4341 0.5942 1.3803 0.188 Uiso 1 1 calc R U
C29 C 0.3359(5) 0.6225(13) 1.5061(3) 0.127(2) Uani 1 1 d . .
H29A H 0.3287 0.7740 1.5227 0.191 Uiso 1 1 calc R U
H29B H 0.4069 0.6016 1.4921 0.191 Uiso 1 1 calc R U
H29C H 0.3241 0.5173 1.5421 0.191 Uiso 1 1 calc R U
C30 C 0.1440(5) 0.6153(10) 1.4681(3) 0.0945(17) Uani 1 1 d . .
H30A H 0.0910 0.5773 1.4304 0.113 Uiso 1 1 calc R U
H30B H 0.1342 0.5132 1.5059 0.113 Uiso 1 1 calc R U
O101 O 0.0880(3) 0.8724(9) 0.61698(18) 0.1186(15) Uani 1 1 d . .
H101 H 0.0958 0.8723 0.5756 0.178 Uiso 1 1 calc R U
C101 C 0.1592(6) 1.0242(17) 0.6504(3) 0.147(3) Uani 1 1 d . .
H10C H 0.1591 1.1621 0.6245 0.221 Uiso 1 1 calc R U
H10D H 0.2302 0.9605 0.6545 0.221 Uiso 1 1 calc R U
H10E H 0.1378 1.0553 0.6954 0.221 Uiso 1 1 calc R U

loop_
_atom_site_aniso_label
_atom_site_aniso_U_11
_atom_site_aniso_U_22
_atom_site_aniso_U_33
_atom_site_aniso_U_23
_atom_site_aniso_U_13
_atom_site_aniso_U_12
O1 0.086(2) 0.097(3) 0.110(3) -0.013(3) 0.005(2) 0.009(2)
O2 0.0664(19) 0.060(2) 0.125(3) 0.0109(19) -0.0136(17) -0.0103(16)
O3 0.080(2) 0.085(3) 0.111(3) 0.023(2) -0.0059(19) 0.0005(19)
O4 0.127(3) 0.100(3) 0.084(2) 0.001(2) 0.002(2) 0.006(3)
C1 0.048(2) 0.073(3) 0.109(4) -0.014(3) -0.004(2) 0.001(2)
C2 0.054(2) 0.064(3) 0.102(4) -0.010(3) -0.012(2) 0.001(2)
C3 0.046(2) 0.048(3) 0.111(4) -0.006(2) -0.012(2) 0.0020(19)
C4 0.0414(19) 0.042(2) 0.099(3) -0.011(2) -0.0154(19) 0.0020(17)
C5 0.0384(18) 0.038(2) 0.113(4) -0.005(2) -0.017(2) 0.0033(17)
C6 0.047(2) 0.045(3) 0.099(3) -0.003(2) -0.018(2) 0.0098(19)
C7 0.051(2) 0.042(2) 0.101(3) -0.002(2) -0.015(2) 0.0082(18)
C8 0.0411(19) 0.040(2) 0.097(3) -0.004(2) -0.0184(19) -0.0015(17)
C9 0.047(2) 0.056(3) 0.104(3) 0.006(2) -0.016(2) -0.001(2)
C10 0.056(2) 0.065(3) 0.121(4) 0.026(3) -0.021(3) 0.007(2)
C11 0.041(2) 0.052(3) 0.135(4) 0.015(3) -0.022(2) 0.0041(19)
C12 0.0375(19) 0.039(2) 0.115(4) 0.006(2) -0.018(2) 0.0007(17)
C13 0.0398(19) 0.035(2) 0.113(4) -0.002(2) -0.015(2) 0.0029(16)
C14 0.040(2) 0.043(3) 0.140(5) -0.002(3) -0.020(2) 0.0018(17)
C15 0.041(2) 0.050(3) 0.125(4) -0.006(3) -0.008(2) 0.0020(19)
C16 0.042(2) 0.042(2) 0.115(4) -0.010(2) -0.014(2) 0.0004(17)
C17 0.055(2) 0.061(3) 0.122(4) -0.020(3) -0.006(3) 0.005(2)
C18 0.117(5) 0.133(7) 0.121(5) 0.006(5) 0.017(4) 0.006(5)
C19 0.044(2) 0.058(3) 0.111(4) -0.018(3) -0.020(2) -0.0020(19)
C20 0.048(2) 0.049(3) 0.127(4) -0.012(3) -0.018(2) 0.0001(19)
C21 0.054(2) 0.056(3) 0.105(4) 0.011(2) -0.017(2) -0.001(2)
C22 0.061(3) 0.062(3) 0.100(3) 0.019(3) -0.008(2) 0.006(2)
C23 0.077(3) 0.062(3) 0.089(3) 0.013(3) -0.016(2) 0.004(2)
C24 0.074(3) 0.076(4) 0.095(3) 0.017(3) -0.020(2) 0.003(3)
C25 0.074(3) 0.091(4) 0.089(3) 0.010(3) -0.019(3) -0.006(3)
C26 0.061(3) 0.069(3) 0.096(3) 0.006(3) -0.014(2) 0.014(2)
C27 0.077(3) 0.091(4) 0.127(4) 0.002(4) -0.026(3) 0.011(3)
C28 0.083(4) 0.131(6) 0.163(6) 0.007(5) 0.011(4) -0.001(4)
C29 0.111(4) 0.142(7) 0.120(5) -0.018(4) -0.041(4) 0.005(5)
C30 0.099(4) 0.086(4) 0.097(4) 0.009(3) 0.003(3) 0.001(3)
O101 0.091(2) 0.170(5) 0.093(2) -0.022(3) 0.0009(19) -0.036(3)
C101 0.139(6) 0.184(9) 0.118(5) -0.031(5) 0.005(4) -0.057(6)

loop_
_atom_type_symbol
_atom_type_description
_atom_type_scat_dispersion_real
_atom_type_scat_dispersion_imag
_atom_type_scat_source
C C 0.0181 0.0091 'International Tables Vol C Tables 4.2.6.8 and 6.1.1.4'
H H 0.0000 0.0000 'International Tables Vol C Tables 4.2.6.8 and 6.1.1.4'
O O 0.0492 0.0322 'International Tables Vol C Tables 4.2.6.8 and 6.1.1.4'

loop_
_geom_angle_atom_site_label_1
_geom_angle_atom_site_label_2
_geom_angle_atom_site_label_3
_geom_angle
C18 O1 C1 113.5(4)
C21 O2 H2 109.5
C22 O3 H3 109.5
C30 O4 H4 109.5
O1 C1 C17 108.2(4)
O1 C1 C2 113.5(4)
C17 C1 C2 111.5(4)
O1 C1 H1 107.8
C17 C1 H1 107.8
C2 C1 H1 107.8
C3 C2 C1 110.4(4)
C3 C2 H2A 109.6
C1 C2 H2A 109.6
C3 C2 H2B 109.6
C1 C2 H2B 109.6
H2A C2 H2B 108.1
C2 C3 C4 115.0(4)
C2 C3 H3A 108.5
C4 C3 H3A 108.5
C2 C3 H3B 108.5
C4 C3 H3B 108.5
H3A C3 H3B 107.5
C16 C4 C5 110.8(3)
C16 C4 C3 108.4(4)
C5 C4 C3 109.0(3)
C16 C4 C19 107.6(3)
C5 C4 C19 111.2(4)
C3 C4 C19 109.8(3)
C13 C5 C6 112.5(4)
C13 C5 C4 112.7(3)
C6 C5 C4 113.0(3)
C13 C5 H5 106.0
C6 C5 H5 106.0
C4 C5 H5 106.0
C7 C6 C5 114.2(3)
C7 C6 H6A 108.7
C5 C6 H6A 108.7
C7 C6 H6B 108.7
C5 C6 H6B 108.7
H6A C6 H6B 107.6
C6 C7 C8 112.6(4)
C6 C7 H7A 109.1
C8 C7 H7A 109.1
C6 C7 H7B 109.1
C8 C7 H7B 109.1
H7A C7 H7B 107.8
C7 C8 C20 110.3(3)
C7 C8 C12 106.5(3)
C20 C8 C12 111.9(3)
C7 C8 C9 116.7(4)
C20 C8 C9 110.3(4)
C12 C8 C9 100.7(3)
C21 C9 C10 113.8(4)
C21 C9 C8 121.2(3)
C10 C9 C8 104.2(4)
C21 C9 H9 105.5
C10 C9 H9 105.5
C8 C9 H9 105.5
C11 C10 C9 106.7(4)
C11 C10 H10A 110.4
C9 C10 H10A 110.4
C11 C10 H10B 110.4
C9 C10 H10B 110.4
H10A C10 H10B 108.6
C12 C11 C10 104.5(4)
C12 C11 H11A 110.9
C10 C11 H11A 110.9
C12 C11 H11B 110.9
C10 C11 H11B 110.9
H11A C11 H11B 108.9
C13 C12 C11 119.7(4)
C13 C12 C8 115.5(3)
C11 C12 C8 103.4(4)
C13 C12 H12 105.7
C11 C12 H12 105.7
C8 C12 H12 105.7
C12 C13 C14 112.0(3)
C12 C13 C5 109.4(3)
C14 C13 C5 110.2(4)
C12 C13 H13 108.4
C14 C13 H13 108.4
C5 C13 H13 108.4
C15 C14 C13 113.7(4)
C15 C14 H14A 108.8
C13 C14 H14A 108.8
C15 C14 H14B 108.8
C13 C14 H14B 108.8
H14A C14 H14B 107.7
C16 C15 C14 125.3(4)
C16 C15 H15 117.4
C14 C15 H15 117.4
C15 C16 C17 120.9(4)
C15 C16 C4 122.2(5)
C17 C16 C4 116.8(4)
C16 C17 C1 113.5(4)
C16 C17 H17A 108.9
C1 C17 H17A 108.9
C16 C17 H17B 108.9
C1 C17 H17B 108.9
H17A C17 H17B 107.7
O1 C18 H18A 109.5
O1 C18 H18B 109.5
H18A C18 H18B 109.5
O1 C18 H18C 109.5
H18A C18 H18C 109.5
H18B C18 H18C 109.5
C4 C19 H19A 109.5
C4 C19 H19B 109.5
H19A C19 H19B 109.5
C4 C19 H19C 109.5
H19A C19 H19C 109.5
H19B C19 H19C 109.5
C8 C20 H20A 109.5
C8 C20 H20B 109.5
H20A C20 H20B 109.5
C8 C20 H20C 109.5
H20A C20 H20C 109.5
H20B C20 H20C 109.5
O2 C21 C26 108.8(3)
O2 C21 C9 107.7(4)
C26 C21 C9 113.2(4)
O2 C21 C22 107.4(4)
C26 C21 C22 109.9(4)
C9 C21 C22 109.7(3)
O3 C22 C23 110.5(4)
O3 C22 C21 108.1(4)
C23 C22 C21 117.0(4)
O3 C22 H22 106.9
C23 C22 H22 106.9
C21 C22 H22 106.9
C22 C23 C24 113.8(4)
C22 C23 H23A 108.8
C24 C23 H23A 108.8
C22 C23 H23B 108.8
C24 C23 H23B 108.8
H23A C23 H23B 107.7
C27 C24 C25 113.0(5)
C27 C24 C23 110.2(4)
C25 C24 C23 112.6(4)
C27 C24 H24 106.9
C25 C24 H24 106.9
C23 C24 H24 106.9
C30 C25 C24 109.8(5)
C30 C25 C29 108.9(5)
C24 C25 C29 115.0(5)
C30 C25 H25 107.7
C24 C25 H25 107.7
C29 C25 H25 107.7
C21 C26 H26A 109.5
C21 C26 H26B 109.5
H26A C26 H26B 109.5
C21 C26 H26C 109.5
H26A C26 H26C 109.5
H26B C26 H26C 109.5
C28 C27 C24 115.2(5)
C28 C27 H27A 108.5
C24 C27 H27A 108.5
C28 C27 H27B 108.5
C24 C27 H27B 108.5
H27A C27 H27B 107.5
C27 C28 H28A 109.5
C27 C28 H28B 109.5
H28A C28 H28B 109.5
C27 C28 H28C 109.5
H28A C28 H28C 109.5
H28B C28 H28C 109.5
C25 C29 H29A 109.5
C25 C29 H29B 109.5
H29A C29 H29B 109.5
C25 C29 H29C 109.5
H29A C29 H29C 109.5
H29B C29 H29C 109.5
O4 C30 C25 112.2(5)
O4 C30 H30A 109.2
C25 C30 H30A 109.2
O4 C30 H30B 109.2
C25 C30 H30B 109.2
H30A C30 H30B 107.9
C101 O101 H101 109.5
O101 C101 H10C 109.5
O101 C101 H10D 109.5
H10C C101 H10D 109.5
O101 C101 H10E 109.5
H10C C101 H10E 109.5
H10D C101 H10E 109.5

loop_
_geom_bond_atom_site_label_1
_geom_bond_atom_site_label_2
_geom_bond_distance
O1 C18 1.407(9)
O1 C1 1.419(6)
O2 C21 1.445(6)
O2 H2 0.8400
O3 C22 1.457(6)
O3 H3 0.8400
O4 C30 1.445(7)
O4 H4 0.8400
C1 C17 1.512(7)
C1 C2 1.530(6)
C1 H1 1.0000
C2 C3 1.512(7)
C2 H2A 0.9900
C2 H2B 0.9900
C3 C4 1.550(6)
C3 H3A 0.9900
C3 H3B 0.9900
C4 C16 1.532(6)
C4 C5 1.548(7)
C4 C19 1.559(5)
C5 C13 1.543(6)
C5 C6 1.547(5)
C5 H5 1.0000
C6 C7 1.514(6)
C6 H6A 0.9900
C6 H6B 0.9900
C7 C8 1.536(6)
C7 H7A 0.9900
C7 H7B 0.9900
C8 C20 1.537(6)
C8 C12 1.548(5)
C8 C9 1.560(6)
C9 C21 1.540(7)
C9 C10 1.556(6)
C9 H9 1.0000
C10 C11 1.546(7)
C10 H10A 0.9900
C10 H10B 0.9900
C11 C12 1.543(6)
C11 H11A 0.9900
C11 H11B 0.9900
C12 C13 1.507(6)
C12 H12 1.0000
C13 C14 1.524(5)
C13 H13 1.0000
C14 C15 1.481(7)
C14 H14A 0.9900
C14 H14B 0.9900
C15 C16 1.338(6)
C15 H15 0.9500
C16 C17 1.486(7)
C17 H17A 0.9900
C17 H17B 0.9900
C18 H18A 0.9800
C18 H18B 0.9800
C18 H18C 0.9800
C19 H19A 0.9800
C19 H19B 0.9800
C19 H19C 0.9800
C20 H20A 0.9800
C20 H20B 0.9800
C20 H20C 0.9800
C21 C26 1.535(6)
C21 C22 1.545(7)
C22 C23 1.523(7)
C22 H22 1.0000
C23 C24 1.547(6)
C23 H23A 0.9900
C23 H23B 0.9900
C24 C27 1.531(7)
C24 C25 1.534(8)
C24 H24 1.0000
C25 C30 1.526(7)
C25 C29 1.539(7)
C25 H25 1.0000
C26 H26A 0.9800
C26 H26B 0.9800
C26 H26C 0.9800
C27 C28 1.528(9)
C27 H27A 0.9900
C27 H27B 0.9900
C28 H28A 0.9800
C28 H28B 0.9800
C28 H28C 0.9800
C29 H29A 0.9800
C29 H29B 0.9800
C29 H29C 0.9800
C30 H30A 0.9900
C30 H30B 0.9900
O101 C101 1.413(8)
O101 H101 0.8400
C101 H10C 0.9800
C101 H10D 0.9800
C101 H10E 0.9800

loop_
_geom_torsion_atom_site_label_1
_geom_torsion_atom_site_label_2
_geom_torsion_atom_site_label_3
_geom_torsion_atom_site_label_4
_geom_torsion
C18 O1 C1 C17 -163.8(5)
C18 O1 C1 C2 71.9(6)
O1 C1 C2 C3 176.7(4)
C17 C1 C2 C3 54.3(5)
C1 C2 C3 C4 -55.7(5)
C2 C3 C4 C16 50.1(4)
C2 C3 C4 C5 170.7(3)
C2 C3 C4 C19 -67.3(5)
C16 C4 C5 C13 -44.4(4)
C3 C4 C5 C13 -163.6(3)
C19 C4 C5 C13 75.3(4)
C16 C4 C5 C6 -173.2(3)
C3 C4 C5 C6 67.6(4)
C19 C4 C5 C6 -53.6(4)
C13 C5 C6 C7 48.5(5)
C4 C5 C6 C7 177.5(3)
C5 C6 C7 C8 -52.6(5)
C6 C7 C8 C20 -66.7(5)
C6 C7 C8 C12 54.9(4)
C6 C7 C8 C9 166.4(3)
C7 C8 C9 C21 77.2(5)
C20 C8 C9 C21 -49.7(5)
C12 C8 C9 C21 -168.1(4)
C7 C8 C9 C10 -153.1(4)
C20 C8 C9 C10 80.0(4)
C12 C8 C9 C10 -38.3(4)
C21 C9 C10 C11 151.6(4)
C8 C9 C10 C11 17.5(5)
C9 C10 C11 C12 10.5(4)
C10 C11 C12 C13 -165.1(3)
C10 C11 C12 C8 -34.9(4)
C7 C8 C12 C13 -59.8(4)
C20 C8 C12 C13 60.9(5)
C9 C8 C12 C13 178.1(3)
C7 C8 C12 C11 167.5(3)
C20 C8 C12 C11 -71.8(4)
C9 C8 C12 C11 45.3(4)
C11 C12 C13 C14 -55.6(5)
C8 C12 C13 C14 179.8(3)
C11 C12 C13 C5 -178.1(3)
C8 C12 C13 C5 57.3(4)
C6 C5 C13 C12 -48.8(4)
C4 C5 C13 C12 -177.9(3)
C6 C5 C13 C14 -172.3(4)
C4 C5 C13 C14 58.6(4)
C12 C13 C14 C15 -163.4(4)
C5 C13 C14 C15 -41.4(5)
C13 C14 C15 C16 13.2(6)
C14 C15 C16 C17 -178.2(4)
C14 C15 C16 C4 0.7(7)
C5 C4 C16 C15 15.1(6)
C3 C4 C16 C15 134.7(4)
C19 C4 C16 C15 -106.6(5)
C5 C4 C16 C17 -166.0(4)
C3 C4 C16 C17 -46.4(5)
C19 C4 C16 C17 72.3(5)
C15 C16 C17 C1 -131.8(4)
C4 C16 C17 C1 49.3(5)
O1 C1 C17 C16 -176.9(3)
C2 C1 C17 C16 -51.5(5)
C10 C9 C21 O2 -53.7(5)
C8 C9 C21 O2 71.7(5)
C10 C9 C21 C26 -174.0(4)
C8 C9 C21 C26 -48.6(6)
C10 C9 C21 C22 62.9(5)
C8 C9 C21 C22 -171.6(4)
O2 C21 C22 O3 -47.5(4)
C26 C21 C22 O3 70.7(5)
C9 C21 C22 O3 -164.3(4)
O2 C21 C22 C23 -172.9(4)
C26 C21 C22 C23 -54.8(5)
C9 C21 C22 C23 70.3(5)
O3 C22 C23 C24 71.2(5)
C21 C22 C23 C24 -164.6(4)
C22 C23 C24 C27 84.6(6)
C22 C23 C24 C25 -148.2(5)
C27 C24 C25 C30 -166.5(4)
C23 C24 C25 C30 67.8(6)
C27 C24 C25 C29 -43.4(7)
C23 C24 C25 C29 -169.1(5)
C25 C24 C27 C28 -58.5(6)
C23 C24 C27 C28 68.4(7)
C24 C25 C30 O4 -169.7(4)
C29 C25 C30 O4 63.7(6)
